data_2201369
loop_
_publ_author_name
'Vasuki, G.'
'Thamotharan, S.'
'Parthasarathi, V.'
'Ramamurthi, K.'
'Dubey, S.'
'Jindal, D. P.'

_publ_section_title
;
 16-(2-Pyridylmethylene)androst-4-ene-3,17-dione
;
_journal_issue 7
_journal_name_full 'Acta Crystallographica Section E'
_journal_page_first o753
_journal_page_last o755
_journal_paper_doi 10.1107/S1600536802009844
_journal_volume 58
_journal_year 2002
_chemical_formula_moiety 'C25 H29 N O2'
_chemical_formula_sum 'C25 H29 N O2'
_chemical_formula_weight 375.49
_chemical_name_systematic
;
16-(2-Pyridylmethylene)-androst-4-ene-3,17-dione
;
_space_group_IT_number 1
_symmetry_cell_setting triclinic
_symmetry_space_group_name_Hall 'P 1'
_symmetry_space_group_name_H-M 'P 1'
_atom_sites_solution_hydrogens geom
_atom_sites_solution_primary direct
_atom_sites_solution_secondary difmap
_audit_creation_method SHELXL-97
_cell_angle_alpha 79.327(10)
_cell_angle_beta 76.866(13)
_cell_angle_gamma 78.438(14)
_cell_formula_units_Z 2
_cell_length_a 6.9910(10)
_cell_length_b 11.674(2)
_cell_length_c 13.528(2)
_cell_measurement_reflns_used 25
_cell_measurement_temperature 293(2)
_cell_measurement_theta_max 30
_cell_measurement_theta_min 20
_cell_volume 1042.0(3)
_computing_cell_refinement 'CAD-4 EXPRESS'
_computing_data_collection 'CAD-4 EXPRESS (Enraf-Nonius, 1994)'
_computing_data_reduction 'MOLEN (Fair, 1990)'
_computing_molecular_graphics 'ZORTEP97 (Zsolnai, 1997)'
_computing_publication_material SHELXL97
_computing_structure_refinement 'SHELXL97 (Sheldrick, 1997)'
_computing_structure_solution 'DIRDIF99 (Beurskens et al., 1999)'
_diffrn_ambient_temperature 293(2)
_diffrn_measured_fraction_theta_full 0.999
_diffrn_measured_fraction_theta_max 0.999
_diffrn_measurement_device_type 'Enraf-Nonius CAD-4'
_diffrn_measurement_method \w--2\q
_diffrn_radiation_monochromator graphite
_diffrn_radiation_source 'fine-focus sealed tube'
_diffrn_radiation_type 'Cu K\a'
_diffrn_radiation_wavelength 1.5418
_diffrn_reflns_av_R_equivalents 0.000
_diffrn_reflns_av_sigmaI/netI 0.0115
_diffrn_reflns_limit_h_max 8
_diffrn_reflns_limit_h_min 0
_diffrn_reflns_limit_k_max 14
_diffrn_reflns_limit_k_min -13
_diffrn_reflns_limit_l_max 16
_diffrn_reflns_limit_l_min -15
_diffrn_reflns_number 4136
_diffrn_reflns_theta_full 67.99
_diffrn_reflns_theta_max 67.99
_diffrn_reflns_theta_min 3.39
_diffrn_standards_decay_% 0
_diffrn_standards_interval_time 120
_diffrn_standards_number 2
_exptl_absorpt_coefficient_mu 0.585
_exptl_absorpt_correction_T_max 0.917
_exptl_absorpt_correction_T_min 0.759
_exptl_absorpt_correction_type psi-scan
_exptl_absorpt_process_details '(North et al., 1968)'
_exptl_crystal_colour white
_exptl_crystal_density_diffrn 1.197
_exptl_crystal_density_method 'not measured'
_exptl_crystal_description plate
_exptl_crystal_F_000 404
_exptl_crystal_size_max 0.5
_exptl_crystal_size_mid 0.4
_exptl_crystal_size_min 0.15
_refine_diff_density_max 0.21
_refine_diff_density_min -0.15
_refine_ls_abs_structure_details 'Flack (1983)'
_refine_ls_abs_structure_Flack 0.0(2)
_refine_ls_extinction_coef 0.0121(11)
_refine_ls_extinction_expression Fc^*^=kFc[1+0.001xFc^2^\l^3^/sin(2\q)]^-1/4^
_refine_ls_extinction_method SHELXL97
_refine_ls_goodness_of_fit_ref 0.93
_refine_ls_hydrogen_treatment constr
_refine_ls_matrix_type full
_refine_ls_number_parameters 506
_refine_ls_number_reflns 4136
_refine_ls_number_restraints 3
_refine_ls_restrained_S_all 0.93
_refine_ls_R_factor_all 0.038
_refine_ls_R_factor_gt 0.036
_refine_ls_shift/su_max <0.001
_refine_ls_shift/su_mean <0.001
_refine_ls_structure_factor_coef Fsqd
_refine_ls_weighting_details 'w = 1/[\s^2^(Fo^2^)+(0.0837P)^2^+0.0801P] where P = (Fo^2^+2Fc^2^)/3'
_refine_ls_weighting_scheme calc
_refine_ls_wR_factor_gt 0.098
_refine_ls_wR_factor_ref 0.102
_reflns_number_gt 3938
_reflns_number_total 4136
_reflns_threshold_expression I>2\s(I)
_cod_data_source_file ci6130.cif
_cod_data_source_block I
_cod_original_sg_symbol_H-M P1
_cod_database_code 2201369
_cod_database_fobs_code 2201369

loop_
_symmetry_equiv_pos_as_xyz
'x, y, z'

loop_
_atom_site_label
_atom_site_fract_x
_atom_site_fract_y
_atom_site_fract_z
_atom_site_U_iso_or_equiv
_atom_site_adp_type
_atom_site_calc_flag
_atom_site_refinement_flags
_atom_site_occupancy
_atom_site_disorder_assembly
_atom_site_disorder_group
_atom_site_type_symbol
C1 -0.3953(3) 0.0123(2) 0.12988(18) 0.0559(5) Uani d . 1 . . C
H1A -0.4166 0.0948 0.1387 0.067 Uiso calc R 1 . . H
H1B -0.4484 0.0080 0.0706 0.067 Uiso calc R 1 . . H
C2 -0.5087(4) -0.0555(2) 0.2240(2) 0.0655(6) Uani d . 1 . . C
H2A -0.4664 -0.0445 0.2847 0.079 Uiso calc R 1 . . H
H2B -0.6500 -0.0248 0.2312 0.079 Uiso calc R 1 . . H
C3 -0.4736(4) -0.1842(3) 0.2162(2) 0.0662(6) Uani d . 1 . . C
C4 -0.2779(4) -0.2327(2) 0.16306(18) 0.0613(6) Uani d . 1 . . C
H4 -0.2506 -0.3134 0.1600 0.074 Uiso calc R 1 . . H
C5 -0.1339(3) -0.16857(18) 0.11803(15) 0.0505(5) Uani d . 1 . . C
C6 0.0741(4) -0.2268(2) 0.08000(18) 0.0615(6) Uani d . 1 . . C
H6A 0.0735 -0.3093 0.0777 0.074 Uiso calc R 1 . . H
H6B 0.1561 -0.2240 0.1282 0.074 Uiso calc R 1 . . H
C7 0.1676(4) -0.1692(2) -0.02660(19) 0.0671(7) Uani d . 1 . . C
H7A 0.3078 -0.2026 -0.0422 0.080 Uiso calc R 1 . . H
H7B 0.1040 -0.1869 -0.0774 0.080 Uiso calc R 1 . . H
C8 0.1459(3) -0.03586(18) -0.03330(15) 0.0477(4) Uani d . 1 . . C
H8 0.2196 -0.0183 0.0141 0.057 Uiso calc R 1 . . H
C9 -0.0763(3) 0.01709(18) -0.00250(15) 0.0462(4) Uani d . 1 . . C
H9 -0.1453 -0.0084 -0.0480 0.055 Uiso calc R 1 . . H
C10 -0.1702(3) -0.03432(18) 0.10890(14) 0.0443(4) Uani d . 1 . . C
C11 -0.1158(3) 0.15282(19) -0.02141(17) 0.0550(5) Uani d . 1 . . C
H11A -0.0621 0.1821 0.0274 0.066 Uiso calc R 1 . . H
H11B -0.2585 0.1800 -0.0091 0.066 Uiso calc R 1 . . H
C12 -0.0238(4) 0.2053(2) -0.13073(18) 0.0573(5) Uani d . 1 . . C
H12A -0.0884 0.1849 -0.1799 0.069 Uiso calc R 1 . . H
H12B -0.0434 0.2907 -0.1367 0.069 Uiso calc R 1 . . H
C13 0.1977(3) 0.15619(18) -0.15334(15) 0.0501(5) Uani d . 1 . . C
C14 0.2271(3) 0.02097(18) -0.14185(15) 0.0501(5) Uani d . 1 . . C
H14 0.1475 0.0027 -0.1861 0.060 Uiso calc R 1 . . H
C15 0.4467(4) -0.0156(2) -0.19231(18) 0.0615(6) Uani d . 1 . . C
H15A 0.5354 -0.0164 -0.1464 0.074 Uiso calc R 1 . . H
H15B 0.4694 -0.0925 -0.2143 0.074 Uiso calc R 1 . . H
C16 0.4717(4) 0.0822(2) -0.28326(18) 0.0583(5) Uani d . 1 . . C
C17 0.3086(4) 0.1844(2) -0.26262(16) 0.0553(5) Uani d . 1 . . C
C18 0.3110(4) 0.2021(2) -0.08811(18) 0.0633(6) Uani d . 1 . . C
H18A 0.2483 0.1878 -0.0171 0.095 Uiso calc R 1 . . H
H18B 0.3092 0.2854 -0.1091 0.095 Uiso calc R 1 . . H
H18C 0.4463 0.1617 -0.0974 0.095 Uiso calc R 1 . . H
C19 -0.0752(3) -0.0017(2) 0.18985(16) 0.0551(5) Uani d . 1 . . C
H19A -0.0960 0.0828 0.1859 0.083 Uiso calc R 1 . . H
H19B 0.0651 -0.0315 0.1771 0.083 Uiso calc R 1 . . H
H19C -0.1356 -0.0358 0.2570 0.083 Uiso calc R 1 . . H
C20 0.6039(4) 0.0851(2) -0.37216(18) 0.0602(5) Uani d . 1 . . C
H20 0.5811 0.1507 -0.4214 0.072 Uiso calc R 1 . . H
C21 0.7795(4) -0.0023(2) -0.40099(18) 0.0590(5) Uani d . 1 . . C
C22 0.8601(4) -0.0086(2) -0.50445(18) 0.0624(6) Uani d . 1 . . C
H22 0.8006 0.0416 -0.5549 0.075 Uiso calc R 1 . . H
C23 1.0275(4) -0.0892(3) -0.5313(2) 0.0708(7) Uani d . 1 . . C
H23 1.0822 -0.0958 -0.5998 0.085 Uiso calc R 1 . . H
C24 1.1115(5) -0.1593(3) -0.4547(3) 0.0851(9) Uani d . 1 . . C
H24 1.2253 -0.2149 -0.4699 0.102 Uiso calc R 1 . . H
C25 1.0247(6) -0.1465(4) -0.3539(3) 0.0978(11) Uani d . 1 . . C
H25 1.0849 -0.1942 -0.3025 0.117 Uiso calc R 1 . . H
N26 0.8621(4) -0.0711(3) -0.32599(18) 0.0863(8) Uani d . 1 . . N
O27 0.2751(3) 0.27511(15) -0.32077(13) 0.0707(5) Uani d . 1 . . O
O28 -0.6009(3) -0.2460(2) 0.2577(2) 0.0987(7) Uani d . 1 . . O
C1A -0.3115(4) 0.4305(2) 0.66216(17) 0.0601(6) Uani d . 1 . . C
H1A1 -0.3246 0.3480 0.6706 0.072 Uiso calc R 1 . . H
H1A2 -0.1948 0.4346 0.6880 0.072 Uiso calc R 1 . . H
C2A -0.4935(5) 0.4959(3) 0.7254(2) 0.0719(7) Uani d . 1 . . C
H2A1 -0.6118 0.4782 0.7093 0.086 Uiso calc R 1 . . H
H2A2 -0.4947 0.4672 0.7975 0.086 Uiso calc R 1 . . H
C3A -0.5020(4) 0.6260(2) 0.70748(19) 0.0634(6) Uani d . 1 . . C
C4A -0.3929(4) 0.6772(2) 0.60877(19) 0.0612(6) Uani d . 1 . . C
H4A -0.3874 0.7576 0.5982 0.073 Uiso calc R 1 . . H
C5A -0.3004(3) 0.61426(19) 0.53286(17) 0.0496(4) Uani d . 1 . . C
C6A -0.2272(4) 0.67549(19) 0.42688(18) 0.0577(5) Uani d . 1 . . C
H6A1 -0.2264 0.7576 0.4305 0.069 Uiso calc R 1 . . H
H6A2 -0.3193 0.6739 0.3835 0.069 Uiso calc R 1 . . H
C7A -0.0200(3) 0.61984(18) 0.37796(18) 0.0540(5) Uani d . 1 . . C
H7A1 0.0765 0.6339 0.4139 0.065 Uiso calc R 1 . . H
H7A2 0.0121 0.6567 0.3072 0.065 Uiso calc R 1 . . H
C8A -0.0054(3) 0.48679(17) 0.38133(15) 0.0432(4) Uani d . 1 . . C
H8A -0.0953 0.4727 0.3405 0.052 Uiso calc R 1 . . H
C9A -0.0660(3) 0.42827(17) 0.49386(15) 0.0434(4) Uani d . 1 . . C
H9A 0.0250 0.4472 0.5316 0.052 Uiso calc R 1 . . H
C10A -0.2795(3) 0.48053(18) 0.54663(15) 0.0458(4) Uani d . 1 . . C
C11A -0.0317(3) 0.29265(19) 0.50398(18) 0.0547(5) Uani d . 1 . . C
H11C -0.0620 0.2601 0.5760 0.066 Uiso calc R 1 . . H
H11D -0.1228 0.2695 0.4699 0.066 Uiso calc R 1 . . H
C12A 0.1812(3) 0.24017(19) 0.45812(17) 0.0541(5) Uani d . 1 . . C
H12C 0.2722 0.2547 0.4972 0.065 Uiso calc R 1 . . H
H12D 0.1921 0.1554 0.4621 0.065 Uiso calc R 1 . . H
C13A 0.2376(3) 0.29510(17) 0.34706(15) 0.0468(4) Uani d . 1 . . C
C14A 0.2063(3) 0.43025(17) 0.33946(15) 0.0428(4) Uani d . 1 . . C
H14A 0.2871 0.4454 0.3846 0.051 Uiso calc R 1 . . H
C15A 0.3142(3) 0.47153(19) 0.22942(16) 0.0504(5) Uani d . 1 . . C
H15C 0.2335 0.4733 0.1794 0.061 Uiso calc R 1 . . H
H15D 0.3501 0.5489 0.2235 0.061 Uiso calc R 1 . . H
C16A 0.4963(3) 0.37660(19) 0.21744(16) 0.0504(5) Uani d . 1 . . C
C17A 0.4565(3) 0.27260(19) 0.29900(17) 0.0507(5) Uani d . 1 . . C
C18A 0.1263(4) 0.2524(2) 0.2784(2) 0.0626(6) Uani d . 1 . . C
H18D -0.0140 0.2645 0.3066 0.094 Uiso calc R 1 . . H
H18E 0.1732 0.1698 0.2750 0.094 Uiso calc R 1 . . H
H18F 0.1502 0.2963 0.2106 0.094 Uiso calc R 1 . . H
C19A -0.4390(3) 0.4515(2) 0.4977(2) 0.0592(5) Uani d . 1 . . C
H19D -0.4299 0.3673 0.5049 0.089 Uiso calc R 1 . . H
H19E -0.4180 0.4838 0.4262 0.089 Uiso calc R 1 . . H
H19F -0.5687 0.4853 0.5314 0.089 Uiso calc R 1 . . H
C20A 0.6744(3) 0.3732(2) 0.15470(17) 0.0551(5) Uani d . 1 . . C
H20A 0.7661 0.3054 0.1679 0.066 Uiso calc R 1 . . H
C21A 0.7478(4) 0.4599(2) 0.06827(17) 0.0565(5) Uani d . 1 . . C
C22A 0.6266(4) 0.5459(3) 0.0164(2) 0.0713(7) Uani d . 1 . . C
H22A 0.4889 0.5541 0.0371 0.086 Uiso calc R 1 . . H
C23A 0.7118(6) 0.6206(3) -0.0672(2) 0.0848(9) Uani d . 1 . . C
H23A 0.6326 0.6794 -0.1034 0.102 Uiso calc R 1 . . H
C24A 0.9160(6) 0.6054(3) -0.0952(2) 0.0872(9) Uani d . 1 . . C
H24A 0.9782 0.6534 -0.1510 0.105 Uiso calc R 1 . . H
C25A 1.0247(5) 0.5185(3) -0.0391(3) 0.0854(9) Uani d . 1 . . C
H25A 1.1627 0.5096 -0.0580 0.102 Uiso calc R 1 . . H
N26A 0.9476(3) 0.4453(2) 0.04085(19) 0.0737(6) Uani d . 1 . . N
O27A 0.5789(3) 0.18836(16) 0.32203(15) 0.0707(5) Uani d . 1 . . O
O28A -0.6019(4) 0.6883(2) 0.77027(17) 0.0900(6) Uani d . 1 . . O

loop_
_atom_site_aniso_label
_atom_site_aniso_U_11
_atom_site_aniso_U_22
_atom_site_aniso_U_33
_atom_site_aniso_U_12
_atom_site_aniso_U_13
_atom_site_aniso_U_23
C1 0.0416(11) 0.0619(12) 0.0592(13) -0.0071(9) -0.0068(9) -0.0019(10)
C2 0.0411(11) 0.0799(16) 0.0688(14) -0.0151(11) -0.0001(10) -0.0017(12)
C3 0.0546(13) 0.0824(16) 0.0640(13) -0.0281(12) -0.0129(11) 0.0032(12)
C4 0.0692(15) 0.0603(12) 0.0550(12) -0.0226(11) -0.0068(11) -0.0033(10)
C5 0.0564(12) 0.0533(11) 0.0401(9) -0.0096(9) -0.0077(9) -0.0045(8)
C6 0.0653(14) 0.0498(11) 0.0533(12) -0.0016(10) 0.0070(10) 0.0008(9)
C7 0.0769(16) 0.0500(11) 0.0544(12) -0.0001(11) 0.0154(12) -0.0036(9)
C8 0.0467(11) 0.0497(10) 0.0390(9) -0.0033(9) 0.0004(8) -0.0031(8)
C9 0.0471(11) 0.0482(10) 0.0405(9) -0.0055(8) -0.0065(8) -0.0044(8)
C10 0.0401(9) 0.0511(10) 0.0389(9) -0.0062(8) -0.0052(8) -0.0044(8)
C11 0.0503(11) 0.0499(11) 0.0543(12) -0.0011(9) 0.0000(9) -0.0014(9)
C12 0.0575(13) 0.0516(11) 0.0541(12) -0.0028(10) -0.0073(10) 0.0029(9)
C13 0.0521(12) 0.0503(11) 0.0426(10) -0.0094(9) -0.0031(9) 0.0002(8)
C14 0.0541(12) 0.0484(10) 0.0412(10) -0.0080(9) -0.0002(9) -0.0024(8)
C15 0.0629(14) 0.0579(12) 0.0486(11) -0.0046(11) 0.0093(10) -0.0008(9)
C16 0.0606(13) 0.0578(12) 0.0488(11) -0.0120(10) 0.0019(10) -0.0015(9)
C17 0.0613(13) 0.0562(11) 0.0452(11) -0.0161(10) -0.0045(10) 0.0001(9)
C18 0.0676(14) 0.0664(13) 0.0560(12) -0.0178(12) -0.0072(11) -0.0080(10)
C19 0.0496(12) 0.0715(13) 0.0453(10) -0.0102(10) -0.0075(9) -0.0131(9)
C20 0.0623(13) 0.0624(12) 0.0481(11) -0.0155(11) 0.0009(10) 0.0025(9)
C21 0.0568(13) 0.0646(13) 0.0486(11) -0.0160(11) 0.0018(10) 0.0003(9)
C22 0.0640(14) 0.0680(13) 0.0487(12) -0.0155(11) 0.0014(10) -0.0026(10)
C23 0.0676(15) 0.0788(16) 0.0594(13) -0.0162(13) 0.0058(12) -0.0116(12)
C24 0.0608(16) 0.093(2) 0.0847(19) 0.0014(15) 0.0031(14) -0.0081(16)
C25 0.079(2) 0.114(2) 0.0739(17) 0.0135(19) -0.0063(16) 0.0098(17)
N26 0.0725(15) 0.1081(19) 0.0572(12) 0.0021(14) -0.0008(11) 0.0076(12)
O27 0.0828(12) 0.0626(10) 0.0537(8) -0.0110(9) -0.0019(8) 0.0090(7)
O28 0.0737(14) 0.1023(16) 0.1201(18) -0.0530(13) -0.0021(13) 0.0047(14)
C1A 0.0614(14) 0.0651(13) 0.0454(11) -0.0108(11) 0.0029(10) -0.0031(9)
C2A 0.0701(16) 0.0831(17) 0.0544(12) -0.0163(14) 0.0106(12) -0.0144(12)
C3A 0.0537(13) 0.0801(15) 0.0556(12) -0.0057(12) -0.0029(10) -0.0233(12)
C4A 0.0541(12) 0.0610(12) 0.0660(14) -0.0091(10) -0.0002(10) -0.0179(10)
C5A 0.0367(9) 0.0560(11) 0.0536(11) -0.0082(8) -0.0039(8) -0.0072(9)
C6A 0.0519(12) 0.0477(10) 0.0615(13) -0.0035(9) 0.0028(10) -0.0003(9)
C7A 0.0462(11) 0.0478(11) 0.0571(11) -0.0073(9) 0.0057(9) -0.0004(9)
C8A 0.0369(9) 0.0466(10) 0.0446(9) -0.0096(8) -0.0037(7) -0.0050(8)
C9A 0.0373(9) 0.0488(10) 0.0431(9) -0.0119(8) -0.0044(7) -0.0035(7)
C10A 0.0389(10) 0.0527(11) 0.0444(10) -0.0123(8) -0.0024(8) -0.0055(8)
C11A 0.0534(12) 0.0484(11) 0.0558(11) -0.0142(9) 0.0011(10) 0.0003(9)
C12A 0.0541(12) 0.0460(10) 0.0557(11) -0.0053(9) -0.0046(10) -0.0021(8)
C13A 0.0422(10) 0.0467(10) 0.0497(11) -0.0084(8) -0.0037(8) -0.0085(8)
C14A 0.0362(9) 0.0463(10) 0.0442(9) -0.0087(8) -0.0038(8) -0.0050(7)
C15A 0.0419(10) 0.0530(11) 0.0496(10) -0.0080(9) 0.0015(8) -0.0032(8)
C16A 0.0432(10) 0.0554(11) 0.0496(10) -0.0054(9) -0.0027(8) -0.0108(8)
C17A 0.0446(10) 0.0538(11) 0.0511(10) -0.0025(9) -0.0047(9) -0.0127(8)
C18A 0.0607(13) 0.0646(13) 0.0684(14) -0.0160(11) -0.0125(11) -0.0186(11)
C19A 0.0395(10) 0.0724(14) 0.0681(13) -0.0183(10) -0.0046(9) -0.0135(11)
C20A 0.0439(11) 0.0627(12) 0.0536(11) -0.0036(9) -0.0004(9) -0.0129(9)
C21A 0.0493(11) 0.0644(12) 0.0518(11) -0.0094(10) 0.0046(9) -0.0167(9)
C22A 0.0612(14) 0.0884(18) 0.0561(13) -0.0074(13) -0.0014(11) -0.0078(12)
C23A 0.098(2) 0.0861(19) 0.0607(14) -0.0116(17) -0.0073(15) -0.0009(13)
C24A 0.097(2) 0.093(2) 0.0639(16) -0.0359(18) 0.0148(16) -0.0078(15)
C25A 0.0669(17) 0.099(2) 0.0827(19) -0.0264(16) 0.0146(15) -0.0172(17)
N26A 0.0486(11) 0.0846(14) 0.0774(14) -0.0115(10) 0.0115(10) -0.0145(11)
O27A 0.0563(10) 0.0647(9) 0.0738(11) 0.0098(8) -0.0018(8) -0.0017(8)
O28A 0.0842(13) 0.1013(14) 0.0745(12) 0.0010(12) 0.0101(11) -0.0373(11)

loop_
_atom_type_symbol
_atom_type_description
_atom_type_scat_dispersion_real
_atom_type_scat_dispersion_imag
_atom_type_scat_source
C C 0.0181 0.0091 'International Tables Vol C Tables 4.2.6.8 and 6.1.1.4'
H H 0.0000 0.0000 'International Tables Vol C Tables 4.2.6.8 and 6.1.1.4'
N N 0.0311 0.0180 'International Tables Vol C Tables 4.2.6.8 and 6.1.1.4'
O O 0.0492 0.0322 'International Tables Vol C Tables 4.2.6.8 and 6.1.1.4'

loop_
_geom_angle_atom_site_label_1
_geom_angle_atom_site_label_2
_geom_angle_atom_site_label_3
_geom_angle
C2 C1 C10 113.28(18)
C2 C1 H1A 108.9
C10 C1 H1A 108.9
C2 C1 H1B 108.9
C10 C1 H1B 108.9
H1A C1 H1B 107.7
C3 C2 C1 111.0(2)
C3 C2 H2A 109.4
C1 C2 H2A 109.4
C3 C2 H2B 109.4
C1 C2 H2B 109.4
H2A C2 H2B 108.0
O28 C3 C4 122.3(3)
O28 C3 C2 121.2(3)
C4 C3 C2 116.4(2)
C5 C4 C3 124.1(2)
C5 C4 H4 117.9
C3 C4 H4 117.9
C4 C5 C6 121.1(2)
C4 C5 C10 122.0(2)
C6 C5 C10 116.75(19)
C5 C6 C7 113.31(19)
C5 C6 H6A 108.9
C7 C6 H6A 108.9
C5 C6 H6B 108.9
C7 C6 H6B 108.9
H6A C6 H6B 107.7
C8 C7 C6 111.95(18)
C8 C7 H7A 109.2
C6 C7 H7A 109.2
C8 C7 H7B 109.2
C6 C7 H7B 109.2
H7A C7 H7B 107.9
C7 C8 C14 111.24(17)
C7 C8 C9 109.48(19)
C14 C8 C9 108.92(16)
C7 C8 H8 109.1
C14 C8 H8 109.1
C9 C8 H8 109.1
C11 C9 C8 113.12(17)
C11 C9 C10 112.48(16)
C8 C9 C10 112.29(15)
C11 C9 H9 106.1
C8 C9 H9 106.1
C10 C9 H9 106.1
C5 C10 C1 109.82(18)
C5 C10 C19 107.62(17)
C1 C10 C19 109.54(17)
C5 C10 C9 108.48(15)
C1 C10 C9 109.23(16)
C19 C10 C9 112.10(17)
C9 C11 C12 113.28(17)
C9 C11 H11A 108.9
C12 C11 H11A 108.9
C9 C11 H11B 108.9
C12 C11 H11B 108.9
H11A C11 H11B 107.7
C13 C12 C11 109.25(17)
C13 C12 H12A 109.8
C11 C12 H12A 109.8
C13 C12 H12B 109.8
C11 C12 H12B 109.8
H12A C12 H12B 108.3
C17 C13 C12 116.87(18)
C17 C13 C14 100.48(16)
C12 C13 C14 109.39(17)
C17 C13 C18 104.47(18)
C12 C13 C18 111.53(19)
C14 C13 C18 113.73(18)
C8 C14 C13 112.91(16)
C8 C14 C15 120.06(18)
C13 C14 C15 104.44(17)
C8 C14 H14 106.2
C13 C14 H14 106.2
C15 C14 H14 106.2
C16 C15 C14 101.18(18)
C16 C15 H15A 111.5
C14 C15 H15A 111.5
C16 C15 H15B 111.5
C14 C15 H15B 111.5
H15A C15 H15B 109.4
C20 C16 C17 120.9(2)
C20 C16 C15 130.6(2)
C17 C16 C15 108.41(18)
O27 C17 C16 126.7(2)
O27 C17 C13 126.0(2)
C16 C17 C13 107.21(18)
C13 C18 H18A 109.5
C13 C18 H18B 109.5
H18A C18 H18B 109.5
C13 C18 H18C 109.5
H18A C18 H18C 109.5
H18B C18 H18C 109.5
C10 C19 H19A 109.5
C10 C19 H19B 109.5
H19A C19 H19B 109.5
C10 C19 H19C 109.5
H19A C19 H19C 109.5
H19B C19 H19C 109.5
C16 C20 C21 127.7(2)
C16 C20 H20 116.1
C21 C20 H20 116.1
N26 C21 C22 122.2(2)
N26 C21 C20 118.0(2)
C22 C21 C20 119.7(2)
C23 C22 C21 119.6(2)
C23 C22 H22 120.2
C21 C22 H22 120.2
C24 C23 C22 118.1(2)
C24 C23 H23 121.0
C22 C23 H23 121.0
C23 C24 C25 119.0(3)
C23 C24 H24 120.5
C25 C24 H24 120.5
N26 C25 C24 124.1(3)
N26 C25 H25 117.9
C24 C25 H25 117.9
C25 N26 C21 117.0(2)
C2A C1A C10A 113.3(2)
C2A C1A H1A1 108.9
C10A C1A H1A1 108.9
C2A C1A H1A2 108.9
C10A C1A H1A2 108.9
H1A1 C1A H1A2 107.7
C3A C2A C1A 113.5(2)
C3A C2A H2A1 108.9
C1A C2A H2A1 108.9
C3A C2A H2A2 108.9
C1A C2A H2A2 108.9
H2A1 C2A H2A2 107.7
O28A C3A C4A 121.4(3)
O28A C3A C2A 121.7(3)
C4A C3A C2A 116.87(19)
C5A C4A C3A 123.5(2)
C5A C4A H4A 118.2
C3A C4A H4A 118.2
C4A C5A C6A 120.5(2)
C4A C5A C10A 122.4(2)
C6A C5A C10A 116.92(18)
C5A C6A C7A 113.30(18)
C5A C6A H6A1 108.9
C7A C6A H6A1 108.9
C5A C6A H6A2 108.9
C7A C6A H6A2 108.9
H6A1 C6A H6A2 107.7
C6A C7A C8A 111.40(18)
C6A C7A H7A1 109.3
C8A C7A H7A1 109.3
C6A C7A H7A2 109.3
C8A C7A H7A2 109.3
H7A1 C7A H7A2 108.0
C14A C8A C7A 111.07(16)
C14A C8A C9A 108.12(15)
C7A C8A C9A 109.55(16)
C14A C8A H8A 109.4
C7A C8A H8A 109.4
C9A C8A H8A 109.4
C11A C9A C8A 112.09(16)
C11A C9A C10A 112.72(16)
C8A C9A C10A 113.24(15)
C11A C9A H9A 106.0
C8A C9A H9A 106.0
C10A C9A H9A 106.0
C5A C10A C19A 107.21(17)
C5A C10A C1A 109.74(17)
C19A C10A C1A 110.46(18)
C5A C10A C9A 109.22(15)
C19A C10A C9A 111.41(16)
C1A C10A C9A 108.78(17)
C12A C11A C9A 113.03(17)
C12A C11A H11C 109.0
C9A C11A H11C 109.0
C12A C11A H11D 109.0
C9A C11A H11D 109.0
H11C C11A H11D 107.8
C13A C12A C11A 110.26(17)
C13A C12A H12C 109.6
C11A C12A H12C 109.6
C13A C12A H12D 109.6
C11A C12A H12D 109.6
H12C C12A H12D 108.1
C17A C13A C12A 115.95(18)
C17A C13A C14A 99.30(16)
C12A C13A C14A 109.85(16)
C17A C13A C18A 106.74(17)
C12A C13A C18A 111.12(19)
C14A C13A C18A 113.47(17)
C8A C14A C13A 114.52(15)
C8A C14A C15A 121.24(16)
C13A C14A C15A 104.10(15)
C8A C14A H14A 105.2
C13A C14A H14A 105.2
C15A C14A H14A 105.2
C16A C15A C14A 101.25(16)
C16A C15A H15C 111.5
C14A C15A H15C 111.5
C16A C15A H15D 111.5
C14A C15A H15D 111.5
H15C C15A H15D 109.3
C20A C16A C17A 119.4(2)
C20A C16A C15A 132.5(2)
C17A C16A C15A 108.03(17)
O27A C17A C16A 125.9(2)
O27A C17A C13A 127.1(2)
C16A C17A C13A 106.97(17)
C13A C18A H18D 109.5
C13A C18A H18E 109.5
H18D C18A H18E 109.5
C13A C18A H18F 109.5
H18D C18A H18F 109.5
H18E C18A H18F 109.5
C10A C19A H19D 109.5
C10A C19A H19E 109.5
H19D C19A H19E 109.5
C10A C19A H19F 109.5
H19D C19A H19F 109.5
H19E C19A H19F 109.5
C16A C20A C21A 130.0(2)
C16A C20A H20A 115.0
C21A C20A H20A 115.0
N26A C21A C22A 122.1(2)
N26A C21A C20A 113.8(2)
C22A C21A C20A 124.1(2)
C21A C22A C23A 119.4(3)
C21A C22A H22A 120.3
C23A C22A H22A 120.3
C24A C23A C22A 118.4(3)
C24A C23A H23A 120.8
C22A C23A H23A 120.8
C25A C24A C23A 118.3(3)
C25A C24A H24A 120.8
C23A C24A H24A 120.8
N26A C25A C24A 124.6(3)
N26A C25A H25A 117.7
C24A C25A H25A 117.7
C25A N26A C21A 117.1(3)

loop_
_geom_bond_atom_site_label_1
_geom_bond_atom_site_label_2
_geom_bond_site_symmetry_2
_geom_bond_distance
_geom_bond_publ_flag
C1 C2 . 1.516(3) ?
C1 C10 . 1.538(3) ?
C1 H1A . 0.97 ?
C1 H1B . 0.97 ?
C2 C3 . 1.492(4) ?
C2 H2A . 0.97 ?
C2 H2B . 0.97 ?
C3 O28 . 1.228(3) ?
C3 C4 . 1.450(4) ?
C4 C5 . 1.342(3) ?
C4 H4 . 0.93 ?
C5 C6 . 1.495(3) ?
C5 C10 . 1.523(3) ?
C6 C7 . 1.532(3) ?
C6 H6A . 0.97 ?
C6 H6B . 0.97 ?
C7 C8 . 1.521(3) ?
C7 H7A . 0.97 ?
C7 H7B . 0.97 ?
C8 C14 . 1.526(3) ?
C8 C9 . 1.545(3) ?
C8 H8 . 0.98 ?
C9 C11 . 1.536(3) ?
C9 C10 . 1.560(3) ?
C9 H9 . 0.98 ?
C10 C19 . 1.540(3) ?
C11 C12 . 1.538(3) ?
C11 H11A . 0.97 ?
C11 H11B . 0.97 ?
C12 C13 . 1.521(3) ?
C12 H12A . 0.97 ?
C12 H12B . 0.97 ?
C13 C17 . 1.515(3) ?
C13 C14 . 1.534(3) ?
C13 C18 . 1.535(3) ?
C14 C15 . 1.541(3) ?
C14 H14 . 0.98 ?
C15 C16 . 1.519(3) ?
C15 H15A . 0.97 ?
C15 H15B . 0.97 ?
C16 C20 . 1.340(3) ?
C16 C17 . 1.495(3) ?
C17 O27 . 1.212(3) ?
C18 H18A . 0.96 ?
C18 H18B . 0.96 ?
C18 H18C . 0.96 ?
C19 H19A . 0.96 ?
C19 H19B . 0.96 ?
C19 H19C . 0.96 ?
C20 C21 . 1.459(4) ?
C20 H20 . 0.93 ?
C21 N26 . 1.337(3) ?
C21 C22 . 1.395(3) ?
C22 C23 . 1.370(4) ?
C22 H22 . 0.93 ?
C23 C24 . 1.364(5) ?
C23 H23 . 0.93 ?
C24 C25 . 1.383(5) ?
C24 H24 . 0.93 ?
C25 N26 . 1.318(4) ?
C25 H25 . 0.93 ?
C1A C2A . 1.513(3) ?
C1A C10A . 1.546(3) ?
C1A H1A1 . 0.97 ?
C1A H1A2 . 0.97 ?
C2A C3A . 1.485(4) ?
C2A H2A1 . 0.97 ?
C2A H2A2 . 0.97 ?
C3A O28A . 1.222(3) ?
C3A C4A . 1.465(4) ?
C4A C5A . 1.341(3) ?
C4A H4A . 0.93 ?
C5A C6A . 1.504(3) ?
C5A C10A . 1.519(3) ?
C6A C7A . 1.518(3) ?
C6A H6A1 . 0.97 ?
C6A H6A2 . 0.97 ?
C7A C8A . 1.529(3) ?
C7A H7A1 . 0.97 ?
C7A H7A2 . 0.97 ?
C8A C14A . 1.521(3) ?
C8A C9A . 1.550(2) ?
C8A H8A . 0.98 ?
C9A C11A . 1.538(3) ?
C9A C10A . 1.556(3) ?
C9A H9A . 0.98 ?
C10A C19A . 1.539(3) ?
C11A C12A . 1.527(3) ?
C11A H11C . 0.97 ?
C11A H11D . 0.97 ?
C12A C13A . 1.516(3) ?
C12A H12C . 0.97 ?
C12A H12D . 0.97 ?
C13A C17A . 1.511(3) ?
C13A C14A . 1.536(3) ?
C13A C18A . 1.541(3) ?
C14A C15A . 1.545(3) ?
C14A H14A . 0.98 ?
C15A C16A . 1.510(3) ?
C15A H15C . 0.97 ?
C15A H15D . 0.97 ?
C16A C20A . 1.336(3) ?
C16A C17A . 1.506(3) ?
C17A O27A . 1.211(3) ?
C18A H18D . 0.96 ?
C18A H18E . 0.96 ?
C18A H18F . 0.96 ?
C19A H19D . 0.96 ?
C19A H19E . 0.96 ?
C19A H19F . 0.96 ?
C20A C21A . 1.467(3) ?
C20A H20A . 0.93 ?
C21A N26A . 1.346(3) ?
C21A C22A . 1.373(4) ?
C22A C23A . 1.390(4) ?
C22A H22A . 0.93 ?
C23A C24A . 1.375(5) ?
C23A H23A . 0.93 ?
C24A C25A . 1.360(5) ?
C24A H24A . 0.93 ?
C25A N26A . 1.329(4) ?
C25A H25A . 0.93 ?

loop_
_geom_torsion_atom_site_label_1
_geom_torsion_atom_site_label_2
_geom_torsion_atom_site_label_3
_geom_torsion_atom_site_label_4
_geom_torsion
C10 C1 C2 C3 -56.2(3)
C1 C2 C3 O28 -150.2(3)
C1 C2 C3 C4 33.5(3)
O28 C3 C4 C5 -179.1(3)
C2 C3 C4 C5 -2.9(4)
C3 C4 C5 C6 169.7(2)
C3 C4 C5 C10 -6.5(4)
C4 C5 C6 C7 135.7(2)
C10 C5 C6 C7 -47.9(3)
C5 C6 C7 C8 50.1(3)
C6 C7 C8 C14 -176.1(2)
C6 C7 C8 C9 -55.7(3)
C7 C8 C9 C11 -171.91(18)
C14 C8 C9 C11 -50.1(2)
C7 C8 C9 C10 59.5(2)
C14 C8 C9 C10 -178.70(17)
C4 C5 C10 C1 -15.3(3)
C6 C5 C10 C1 168.26(19)
C4 C5 C10 C19 103.8(2)
C6 C5 C10 C19 -72.6(2)
C4 C5 C10 C9 -134.7(2)
C6 C5 C10 C9 48.9(2)
C2 C1 C10 C5 46.3(2)
C2 C1 C10 C19 -71.7(2)
C2 C1 C10 C9 165.1(2)
C11 C9 C10 C5 176.64(18)
C8 C9 C10 C5 -54.4(2)
C11 C9 C10 C1 56.9(2)
C8 C9 C10 C1 -174.10(17)
C11 C9 C10 C19 -64.7(2)
C8 C9 C10 C19 64.3(2)
C8 C9 C11 C12 51.3(3)
C10 C9 C11 C12 179.79(18)
C9 C11 C12 C13 -54.7(3)
C11 C12 C13 C17 171.8(2)
C11 C12 C13 C14 58.5(2)
C11 C12 C13 C18 -68.2(2)
C7 C8 C14 C13 176.8(2)
C9 C8 C14 C13 56.1(2)
C7 C8 C14 C15 -59.3(3)
C9 C8 C14 C15 179.96(19)
C17 C13 C14 C8 174.59(19)
C12 C13 C14 C8 -61.9(2)
C18 C13 C14 C8 63.6(2)
C17 C13 C14 C15 42.5(2)
C12 C13 C14 C15 166.03(17)
C18 C13 C14 C15 -68.5(2)
C8 C14 C15 C16 -166.2(2)
C13 C14 C15 C16 -38.3(2)
C14 C15 C16 C20 -157.9(3)
C14 C15 C16 C17 19.2(3)
C20 C16 C17 O27 1.9(4)
C15 C16 C17 O27 -175.5(3)
C20 C16 C17 C13 -175.6(2)
C15 C16 C17 C13 6.9(3)
C12 C13 C17 O27 34.1(3)
C14 C13 C17 O27 152.3(3)
C18 C13 C17 O27 -89.6(3)
C12 C13 C17 C16 -148.3(2)
C14 C13 C17 C16 -30.1(2)
C18 C13 C17 C16 88.0(2)
C17 C16 C20 C21 174.8(2)
C15 C16 C20 C21 -8.4(5)
C16 C20 C21 N26 -25.1(4)
C16 C20 C21 C22 157.4(3)
N26 C21 C22 C23 1.3(4)
C20 C21 C22 C23 178.6(2)
C21 C22 C23 C24 -1.2(4)
C22 C23 C24 C25 0.2(5)
C23 C24 C25 N26 1.0(7)
C24 C25 N26 C21 -0.9(6)
C22 C21 N26 C25 -0.2(5)
C20 C21 N26 C25 -177.6(3)
C10A C1A C2A C3A -51.0(3)
C1A C2A C3A O28A -158.6(3)
C1A C2A C3A C4A 24.4(4)
O28A C3A C4A C5A -172.0(3)
C2A C3A C4A C5A 5.0(4)
C3A C4A C5A C6A 167.6(2)
C3A C4A C5A C10A -7.4(4)
C4A C5A C6A C7A 136.3(2)
C10A C5A C6A C7A -48.5(3)
C5A C6A C7A C8A 52.0(3)
C6A C7A C8A C14A -175.76(18)
C6A C7A C8A C9A -56.4(2)
C14A C8A C9A C11A -52.3(2)
C7A C8A C9A C11A -173.49(17)
C14A C8A C9A C10A 178.78(16)
C7A C8A C9A C10A 57.6(2)
C4A C5A C10A C19A 101.0(2)
C6A C5A C10A C19A -74.1(2)
C4A C5A C10A C1A -19.0(3)
C6A C5A C10A C1A 165.91(19)
C4A C5A C10A C9A -138.1(2)
C6A C5A C10A C9A 46.7(2)
C2A C1A C10A C5A 47.2(3)
C2A C1A C10A C19A -70.8(3)
C2A C1A C10A C9A 166.6(2)
C11A C9A C10A C5A -179.92(18)
C8A C9A C10A C5A -51.3(2)
C11A C9A C10A C19A -61.7(2)
C8A C9A C10A C19A 66.9(2)
C11A C9A C10A C1A 60.3(2)
C8A C9A C10A C1A -171.10(17)
C8A C9A C11A C12A 54.3(2)
C10A C9A C11A C12A -176.48(17)
C9A C11A C12A C13A -55.2(2)
C11A C12A C13A C17A 166.76(18)
C11A C12A C13A C14A 55.2(2)
C11A C12A C13A C18A -71.1(2)
C7A C8A C14A C13A 175.88(17)
C9A C8A C14A C13A 55.7(2)
C7A C8A C14A C15A -58.0(2)
C9A C8A C14A C15A -178.20(17)
C17A C13A C14A C8A 179.57(16)
C12A C13A C14A C8A -58.4(2)
C18A C13A C14A C8A 66.7(2)
C17A C13A C14A C15A 44.97(19)
C12A C13A C14A C15A 167.00(17)
C18A C13A C14A C15A -67.9(2)
C8A C14A C15A C16A -169.66(18)
C13A C14A C15A C16A -38.9(2)
C14A C15A C16A C20A -159.1(2)
C14A C15A C16A C17A 17.3(2)
C20A C16A C17A O27A 8.7(4)
C15A C16A C17A O27A -168.3(2)
C20A C16A C17A C13A -172.42(19)
C15A C16A C17A C13A 10.6(2)
C12A C13A C17A O27A 27.6(3)
C14A C13A C17A O27A 145.1(2)
C18A C13A C17A O27A -96.8(3)
C12A C13A C17A C16A -151.32(18)
C14A C13A C17A C16A -33.8(2)
C18A C13A C17A C16A 84.3(2)
C17A C16A C20A C21A 177.9(2)
C15A C16A C20A C21A -6.1(4)
C16A C20A C21A N26A 161.7(2)
C16A C20A C21A C22A -20.7(4)
N26A C21A C22A C23A 0.1(4)
C20A C21A C22A C23A -177.3(3)
C21A C22A C23A C24A 0.0(5)
C22A C23A C24A C25A -0.4(5)
C23A C24A C25A N26A 0.9(5)
C24A C25A N26A C21A -0.8(5)
C22A C21A N26A C25A 0.3(4)
C20A C21A N26A C25A 178.0(2)
C17 C16 C20 H20 -5.2
C15 C16 C20 H20 171.6
C22 C21 C20 H20 -22.6
N26 C21 C20 H20 154.9
C18 C13 C14 H14 179.5
H9 C9 C8 H8 -175.3
C19 C10 C13 C18 -1.08(17)
C17A C16A C20A H20A -2.1
C15A C16A C20A H20A 173.9
C22A C21A C20A H20A 159.3
N26A C21A C20A H20A -18.3
C18A C13A C14A H14A -178.3
H9A C9A C8A H8A -178.1
C19A C10A C13A C18A 1.49(18)

loop_
_cod_related_entry_id
_cod_related_entry_database
_cod_related_entry_code
1 ChemSpider 24731638
